data_2217725
loop_
_publ_author_name
'Kettmann, Viktor'
'Sv\<etl\'ik, Jan'

_publ_section_title
;4-[(5<i>R</i>*,10b<i>R</i>*)-2-Methyl-1,10b-dihydropyrazolo[1,5-<i>c</i>][1,3]benzoxazin-5-yl]benzoic
 acid
;
_journal_coeditor_code BI2280
_journal_issue 3
_journal_name_full 'Acta Crystallographica Section E'
_journal_page_first o563
_journal_paper_doi 10.1107/S1600536808003607
_journal_volume 64
_journal_year 2008
_chemical_formula_iupac 'C18 H16 N2 O3'
_chemical_formula_moiety 'C18 H16 N2 O3'
_chemical_formula_sum 'C18 H16 N2 O3'
_chemical_formula_weight 308.33
_chemical_melting_point 477
_chemical_name_systematic
;
4-[(5<i>R</i>*,10<i>bR</i>*)-2-Methyl-1,10b-dihydropyrazolo[1,5-
<i>c</i>][1,3]benzoxazin-5-yl]benzoic acid
;
_space_group_IT_number 2
_symmetry_cell_setting triclinic
_symmetry_space_group_name_Hall '-P 1'
_symmetry_space_group_name_H-M 'P -1'
_atom_sites_solution_hydrogens geom
_atom_sites_solution_primary direct
_atom_sites_solution_secondary difmap
_cell_angle_alpha 70.78(2)
_cell_angle_beta 80.85(3)
_cell_angle_gamma 79.15(2)
_cell_formula_units_Z 2
_cell_length_a 6.638(2)
_cell_length_b 10.997(3)
_cell_length_c 11.141(3)
_cell_measurement_reflns_used 20
_cell_measurement_temperature 296(2)
_cell_measurement_theta_max 18
_cell_measurement_theta_min 7
_cell_volume 750.1(4)
_computing_cell_refinement 'XSCANS (Siemens, 1991)'
_computing_data_collection 'XSCANS (Siemens, 1991)'
_computing_data_reduction 'XSCANS (Siemens, 1991)'
_computing_molecular_graphics 'PLATON (Spek, 2003)'
_computing_publication_material 'SHELXL97 (Sheldrick, 2008)'
_computing_structure_refinement 'SHELXL97 (Sheldrick, 2008)'
_computing_structure_solution 'SHELXS97 (Sheldrick, 2008)'
_diffrn_ambient_temperature 296(2)
_diffrn_measured_fraction_theta_full 0.983
_diffrn_measured_fraction_theta_max 0.983
_diffrn_measurement_device_type 'Siemens P4'
_diffrn_measurement_method \w/2\q
_diffrn_radiation_monochromator graphite
_diffrn_radiation_source 'fine-focus sealed tube'
_diffrn_radiation_type MoK\a
_diffrn_radiation_wavelength 0.71073
_diffrn_reflns_av_R_equivalents 0.0191
_diffrn_reflns_av_sigmaI/netI 0.0360
_diffrn_reflns_limit_h_max 9
_diffrn_reflns_limit_h_min -1
_diffrn_reflns_limit_k_max 14
_diffrn_reflns_limit_k_min -14
_diffrn_reflns_limit_l_max 15
_diffrn_reflns_limit_l_min -15
_diffrn_reflns_number 5341
_diffrn_reflns_theta_full 30.00
_diffrn_reflns_theta_max 30.00
_diffrn_reflns_theta_min 1.95
_diffrn_standards_decay_% 0
_diffrn_standards_interval_count 97
_diffrn_standards_number 3
_exptl_absorpt_coefficient_mu 0.094
_exptl_absorpt_correction_type none
_exptl_crystal_colour colourless
_exptl_crystal_density_diffrn 1.365
_exptl_crystal_density_method 'not measured'
_exptl_crystal_description prism
_exptl_crystal_F_000 324
_exptl_crystal_size_max 0.30
_exptl_crystal_size_mid 0.20
_exptl_crystal_size_min 0.15
_refine_diff_density_max 0.294
_refine_diff_density_min -0.220
_refine_ls_extinction_method none
_refine_ls_goodness_of_fit_ref 1.008
_refine_ls_hydrogen_treatment constr
_refine_ls_matrix_type full
_refine_ls_number_parameters 210
_refine_ls_number_reflns 4312
_refine_ls_number_restraints 0
_refine_ls_restrained_S_all 1.008
_refine_ls_R_factor_all 0.0711
_refine_ls_R_factor_gt 0.0509
_refine_ls_shift/su_max 0.001
_refine_ls_shift/su_mean 0.000
_refine_ls_structure_factor_coef Fsqd
_refine_ls_weighting_details 'calc w=1/[\s^2^(Fo^2^)+(0.0853P)^2^+0.0987P] where P=(Fo^2^+2Fc^2^)/3'
_refine_ls_weighting_scheme calc
_refine_ls_wR_factor_gt 0.1358
_refine_ls_wR_factor_ref 0.1517
_reflns_number_gt 3216
_reflns_number_total 4312
_reflns_threshold_expression I>2\s(I)
_cod_data_source_file bi2280.cif
_cod_data_source_block I
_cod_database_code 2217725
_cod_database_fobs_code 2217725

loop_
_symmetry_equiv_pos_as_xyz
'x, y, z'
'-x, -y, -z'

loop_
_atom_site_type_symbol
_atom_site_label
_atom_site_fract_x
_atom_site_fract_y
_atom_site_fract_z
_atom_site_U_iso_or_equiv
_atom_site_adp_type
_atom_site_calc_flag
_atom_site_refinement_flags
_atom_site_occupancy
C C1 0.3065(2) 0.63515(13) 0.03856(13) 0.0364(3) Uani d . 1
H H1A 0.3369 0.6320 -0.0485 0.044 Uiso calc R 1
H H1B 0.4338 0.6149 0.0780 0.044 Uiso calc R 1
C C2 0.1553(2) 0.54630(12) 0.11427(12) 0.0324(3) Uani d . 1
N N3 0.01255(17) 0.59887(10) 0.18002(10) 0.0314(2) Uani d . 1
N N4 0.05040(17) 0.72620(10) 0.16410(10) 0.0304(2) Uani d . 1
C C5 -0.1328(2) 0.81721(13) 0.17228(12) 0.0342(3) Uani d . 1
H H5 -0.0911 0.8976 0.1736 0.041 Uiso calc R 1
O O6 -0.25382(16) 0.84950(11) 0.06661(9) 0.0440(3) Uani d . 1
C C7 -0.1451(2) 0.87381(13) -0.05137(12) 0.0371(3) Uani d . 1
C C8 -0.2589(3) 0.93655(15) -0.15442(14) 0.0479(4) Uani d . 1
H H8 -0.3999 0.9630 -0.1409 0.057 Uiso calc R 1
C C9 -0.1623(3) 0.95933(18) -0.27641(16) 0.0586(5) Uani d . 1
H H9 -0.2381 1.0010 -0.3458 0.070 Uiso calc R 1
C C10 0.0466(3) 0.92058(17) -0.29635(15) 0.0560(5) Uani d . 1
H H10 0.1116 0.9354 -0.3792 0.067 Uiso calc R 1
C C11 0.1589(3) 0.86000(14) -0.19372(13) 0.0449(4) Uani d . 1
H H11 0.3003 0.8352 -0.2079 0.054 Uiso calc R 1
C C12 0.0646(2) 0.83525(12) -0.06896(12) 0.0347(3) Uani d . 1
C C13 0.1871(2) 0.76641(13) 0.04385(12) 0.0330(3) Uani d . 1
H H13 0.2808 0.8222 0.0510 0.040 Uiso calc R 1
C C14 0.1724(2) 0.40903(14) 0.11858(15) 0.0418(3) Uani d . 1
H H14A 0.2925 0.3598 0.1589 0.063 Uiso calc R 1
H H14B 0.1840 0.4044 0.0332 0.063 Uiso calc R 1
H H14C 0.0517 0.3737 0.1665 0.063 Uiso calc R 1
C C15 -0.2727(2) 0.76809(12) 0.29245(12) 0.0329(3) Uani d . 1
C C16 -0.2086(2) 0.75161(17) 0.40981(14) 0.0448(4) Uani d . 1
H H16 -0.0830 0.7752 0.4137 0.054 Uiso calc R 1
C C17 -0.3307(3) 0.70033(17) 0.52093(14) 0.0462(4) Uani d . 1
H H17 -0.2865 0.6890 0.5995 0.055 Uiso calc R 1
C C18 -0.5184(2) 0.66557(13) 0.51636(12) 0.0342(3) Uani d . 1
C C19 -0.5837(2) 0.68431(14) 0.39930(13) 0.0374(3) Uani d . 1
H H19 -0.7103 0.6621 0.3952 0.045 Uiso calc R 1
C C20 -0.4614(2) 0.73595(14) 0.28820(13) 0.0381(3) Uani d . 1
H H20 -0.5070 0.7492 0.2096 0.046 Uiso calc R 1
C C21 -0.6403(2) 0.60087(13) 0.63696(13) 0.0361(3) Uani d . 1
O O7 -0.5895(2) 0.58142(13) 0.74163(10) 0.0520(3) Uani d . 1
O O8 -0.80628(16) 0.56450(11) 0.61698(10) 0.0454(3) Uani d . 1
H H8A -0.8571 0.5179 0.6845 0.068 Uiso calc R 1

loop_
_atom_site_aniso_label
_atom_site_aniso_U_11
_atom_site_aniso_U_22
_atom_site_aniso_U_33
_atom_site_aniso_U_12
_atom_site_aniso_U_13
_atom_site_aniso_U_23
C1 0.0382(7) 0.0364(7) 0.0318(6) -0.0088(5) 0.0038(5) -0.0084(5)
C2 0.0362(6) 0.0317(6) 0.0286(6) -0.0074(5) -0.0017(5) -0.0077(5)
N3 0.0364(6) 0.0285(5) 0.0281(5) -0.0088(4) -0.0002(4) -0.0065(4)
N4 0.0362(5) 0.0290(5) 0.0256(5) -0.0104(4) 0.0017(4) -0.0072(4)
C5 0.0423(7) 0.0310(6) 0.0282(6) -0.0086(5) 0.0016(5) -0.0082(5)
O6 0.0434(5) 0.0498(6) 0.0273(5) -0.0018(5) -0.0005(4) -0.0009(4)
C7 0.0514(8) 0.0290(6) 0.0273(6) -0.0098(6) -0.0004(5) -0.0034(5)
C8 0.0585(9) 0.0417(8) 0.0359(7) -0.0042(7) -0.0097(7) -0.0015(6)
C9 0.0890(14) 0.0478(9) 0.0316(7) -0.0059(9) -0.0143(8) -0.0009(6)
C10 0.0856(13) 0.0474(9) 0.0279(7) -0.0115(9) 0.0037(8) -0.0058(6)
C11 0.0624(9) 0.0362(7) 0.0313(7) -0.0126(7) 0.0087(6) -0.0072(5)
C12 0.0507(8) 0.0253(6) 0.0270(6) -0.0126(5) 0.0018(5) -0.0055(4)
C13 0.0368(6) 0.0331(6) 0.0288(6) -0.0134(5) 0.0036(5) -0.0079(5)
C14 0.0464(8) 0.0351(7) 0.0449(8) -0.0074(6) -0.0004(6) -0.0149(6)
C15 0.0403(7) 0.0287(6) 0.0276(6) -0.0059(5) 0.0024(5) -0.0081(5)
C16 0.0447(8) 0.0600(9) 0.0340(7) -0.0227(7) 0.0018(6) -0.0147(6)
C17 0.0524(9) 0.0628(10) 0.0270(6) -0.0203(7) -0.0002(6) -0.0139(6)
C18 0.0396(7) 0.0322(6) 0.0289(6) -0.0055(5) 0.0031(5) -0.0098(5)
C19 0.0359(7) 0.0410(7) 0.0329(6) -0.0087(5) -0.0014(5) -0.0076(5)
C20 0.0426(7) 0.0417(7) 0.0277(6) -0.0085(6) -0.0042(5) -0.0063(5)
C21 0.0405(7) 0.0337(6) 0.0311(6) -0.0055(5) 0.0038(5) -0.0097(5)
O7 0.0637(7) 0.0646(7) 0.0285(5) -0.0204(6) 0.0024(5) -0.0126(5)
O8 0.0457(6) 0.0506(6) 0.0336(5) -0.0165(5) 0.0032(4) -0.0029(4)

loop_
_atom_type_symbol
_atom_type_description
_atom_type_scat_dispersion_real
_atom_type_scat_dispersion_imag
_atom_type_scat_source
C C 0.0033 0.0016
; International Tables for Crystallography (1992).
Vol. C, Tables 4.2.6.8 and 6.1.1.4
;
H H 0.0000 0.0000
; International Tables for Crystallography (1992).
Vol. C, Tables 4.2.6.8 and 6.1.1.4
;
N N 0.0061 0.0033
; International Tables for Crystallography (1992).
Vol. C, Tables 4.2.6.8 and 6.1.1.4
;
O O 0.0106 0.0060
; International Tables for Crystallography (1992).
Vol. C, Tables 4.2.6.8 and 6.1.1.4
;

loop_
_geom_angle_atom_site_label_1
_geom_angle_atom_site_label_2
_geom_angle_atom_site_label_3
_geom_angle
C2 C1 C13 100.79(11)
C2 C1 H1A 111.6
C13 C1 H1A 111.6
C2 C1 H1B 111.6
C13 C1 H1B 111.6
H1A C1 H1B 109.4
N3 C2 C14 122.55(13)
N3 C2 C1 113.23(12)
C14 C2 C1 124.16(12)
C2 N3 N4 108.71(11)
N3 N4 C5 114.05(10)
N3 N4 C13 107.26(9)
C5 N4 C13 114.20(10)
N4 C5 O6 113.73(11)
N4 C5 C15 112.11(11)
O6 C5 C15 106.99(11)
N4 C5 H5 107.9
O6 C5 H5 107.9
C15 C5 H5 107.9
C7 O6 C5 115.49(11)
O6 C7 C12 122.64(12)
O6 C7 C8 116.04(14)
C12 C7 C8 121.29(14)
C9 C8 C7 119.60(17)
C9 C8 H8 120.2
C7 C8 H8 120.2
C8 C9 C10 120.15(16)
C8 C9 H9 119.9
C10 C9 H9 119.9
C11 C10 C9 119.92(15)
C11 C10 H10 120.0
C9 C10 H10 120.0
C10 C11 C12 121.10(16)
C10 C11 H11 119.4
C12 C11 H11 119.4
C7 C12 C11 117.93(14)
C7 C12 C13 120.90(12)
C11 C12 C13 121.16(14)
N4 C13 C12 111.46(11)
N4 C13 C1 100.98(10)
C12 C13 C1 112.93(11)
N4 C13 H13 110.4
C12 C13 H13 110.4
C1 C13 H13 110.4
C2 C14 H14A 109.5
C2 C14 H14B 109.5
H14A C14 H14B 109.5
C2 C14 H14C 109.5
H14A C14 H14C 109.5
H14B C14 H14C 109.5
C20 C15 C16 119.21(13)
C20 C15 C5 121.22(12)
C16 C15 C5 119.55(13)
C17 C16 C15 120.12(14)
C17 C16 H16 119.9
C15 C16 H16 119.9
C16 C17 C18 120.50(13)
C16 C17 H17 119.8
C18 C17 H17 119.8
C19 C18 C17 119.28(13)
C19 C18 C21 120.86(13)
C17 C18 C21 119.74(13)
C18 C19 C20 120.10(13)
C18 C19 H19 119.9
C20 C19 H19 119.9
C15 C20 C19 120.77(13)
C15 C20 H20 119.6
C19 C20 H20 119.6
O7 C21 O8 123.78(13)
O7 C21 C18 123.50(14)
O8 C21 C18 112.71(12)
C21 O8 H8A 109.5

loop_
_geom_bond_atom_site_label_1
_geom_bond_atom_site_label_2
_geom_bond_distance
C1 C2 1.4934(19)
C1 C13 1.5249(19)
C1 H1A 0.970
C1 H1B 0.970
C2 N3 1.2730(17)
C2 C14 1.4776(19)
N3 N4 1.4178(15)
N4 C5 1.4335(18)
N4 C13 1.4793(17)
C5 O6 1.4409(17)
C5 C15 1.5047(18)
C5 H5 0.980
O6 C7 1.3637(17)
C7 C12 1.379(2)
C7 C8 1.387(2)
C8 C9 1.371(2)
C8 H8 0.930
C9 C10 1.377(3)
C9 H9 0.930
C10 C11 1.375(2)
C10 H10 0.930
C11 C12 1.3915(19)
C11 H11 0.930
C12 C13 1.5101(19)
C13 H13 0.980
C14 H14A 0.960
C14 H14B 0.960
C14 H14C 0.960
C15 C20 1.376(2)
C15 C16 1.3839(19)
C16 C17 1.379(2)
C16 H16 0.930
C17 C18 1.384(2)
C17 H17 0.930
C18 C19 1.3783(19)
C18 C21 1.4856(19)
C19 C20 1.380(2)
C19 H19 0.930
C20 H20 0.930
C21 O7 1.2053(17)
C21 O8 1.3140(18)
O8 H8A 0.820

loop_
_geom_hbond_atom_site_label_D
_geom_hbond_atom_site_label_H
_geom_hbond_atom_site_label_A
_geom_hbond_site_symmetry_A
_geom_hbond_distance_DH
_geom_hbond_distance_HA
_geom_hbond_distance_DA
_geom_hbond_angle_DHA
O8 H8A N3 2_466 0.82 1.93 2.7356(17) 167.7

loop_
_geom_torsion_atom_site_label_1
_geom_torsion_atom_site_label_2
_geom_torsion_atom_site_label_3
_geom_torsion_atom_site_label_4
_geom_torsion
C13 C1 C2 N3 -15.79(15)
C13 C1 C2 C14 166.98(12)
C14 C2 N3 N4 174.46(11)
C1 C2 N3 N4 -2.82(15)
C2 N3 N4 C5 148.89(11)
C2 N3 N4 C13 21.40(13)
N3 N4 C5 O6 -68.94(13)
C13 N4 C5 O6 54.89(15)
N3 N4 C5 C15 52.60(14)
C13 N4 C5 C15 176.43(10)
N4 C5 O6 C7 -44.40(16)
C15 C5 O6 C7 -168.75(11)
C5 O6 C7 C12 17.97(19)
C5 O6 C7 C8 -164.03(12)
O6 C7 C8 C9 -177.12(14)
C12 C7 C8 C9 0.9(2)
C7 C8 C9 C10 -0.3(3)
C8 C9 C10 C11 -0.6(3)
C9 C10 C11 C12 0.9(3)
O6 C7 C12 C11 177.24(13)
C8 C7 C12 C11 -0.7(2)
O6 C7 C12 C13 -1.8(2)
C8 C7 C12 C13 -179.70(13)
C10 C11 C12 C7 -0.2(2)
C10 C11 C12 C13 178.82(14)
N3 N4 C13 C12 90.51(12)
C5 N4 C13 C12 -36.89(15)
N3 N4 C13 C1 -29.67(12)
C5 N4 C13 C1 -157.08(11)
C7 C12 C13 N4 11.07(17)
C11 C12 C13 N4 -167.94(12)
C7 C12 C13 C1 123.94(13)
C11 C12 C13 C1 -55.08(17)
C2 C1 C13 N4 26.12(12)
C2 C1 C13 C12 -93.01(13)
N4 C5 C15 C20 -112.18(15)
O6 C5 C15 C20 13.15(17)
N4 C5 C15 C16 66.12(17)
O6 C5 C15 C16 -168.55(12)
C20 C15 C16 C17 1.7(2)
C5 C15 C16 C17 -176.64(14)
C15 C16 C17 C18 -0.4(3)
C16 C17 C18 C19 -0.8(2)
C16 C17 C18 C21 175.18(15)
C17 C18 C19 C20 0.7(2)
C21 C18 C19 C20 -175.28(13)
C16 C15 C20 C19 -1.9(2)
C5 C15 C20 C19 176.45(13)
C18 C19 C20 C15 0.7(2)
C19 C18 C21 O7 179.54(14)
C17 C18 C21 O7 3.6(2)
C19 C18 C21 O8 1.05(19)
C17 C18 C21 O8 -174.89(13)
